data_7156404
loop_
_publ_author_name
'Manoharan, Ramasamy'
'Jeganmohan, Masilamani'

_publ_section_title
;
 Cobalt-catalyzed cyclization of benzamides with alkynes: a facile route
 to isoquinolones with hydrogen evolution.
;
_journal_issue 37
_journal_name_full 'Organic &amp; biomolecular chemistry'
_journal_page_first 8384
_journal_page_last 8389
_journal_paper_doi 10.1039/c8ob01924j
_journal_volume 16
_journal_year 2018
_chemical_formula_moiety 'C28 H34 N2 O Si'
_chemical_formula_sum 'C28 H34 N2 O Si'
_chemical_formula_weight 442.66
_space_group_crystal_system monoclinic
_space_group_IT_number 14
_space_group_name_Hall '-P 2yn'
_space_group_name_H-M_alt 'P 1 21/n 1'
_symmetry_space_group_name_Hall '-P 2yn'
_symmetry_space_group_name_H-M 'P 1 21/n 1'
_atom_sites_solution_hydrogens geom
_audit_creation_method SHELXL-2016/6
_audit_update_record
;
2018-06-01 deposited with the CCDC.
2018-08-31 downloaded from the CCDC.
;
_cell_angle_alpha 90
_cell_angle_beta 111.106(5)
_cell_angle_gamma 90
_cell_formula_units_Z 4
_cell_length_a 18.218(4)
_cell_length_b 7.7675(18)
_cell_length_c 18.549(4)
_cell_measurement_reflns_used 3779
_cell_measurement_temperature 150(2)
_cell_measurement_theta_max 25.89
_cell_measurement_theta_min 2.40
_cell_volume 2448.8(9)
_computing_cell_refinement 'Bruker SAINT'
_computing_data_collection 'Bruker APEX2'
_computing_data_reduction 'Bruker SAINT'
_computing_molecular_graphics 'Bruker SHELXTL'
_computing_publication_material 'Bruker SHELXTL'
_computing_structure_refinement 'SHELXL-2016/6 (Sheldrick, 2016)'
_computing_structure_solution 'SHELXT 2014/5 (Sheldrick, 2014)'
_diffrn_ambient_temperature 150(2)
_diffrn_measured_fraction_theta_full 1.000
_diffrn_measured_fraction_theta_max 0.999
_diffrn_measurement_device_type 'Bruker APEX-II CCD'
_diffrn_measurement_method '\f and \w scans'
_diffrn_radiation_type MoK\a
_diffrn_radiation_wavelength 0.71073
_diffrn_reflns_av_R_equivalents 0.1315
_diffrn_reflns_av_unetI/netI 0.0974
_diffrn_reflns_Laue_measured_fraction_full 1.000
_diffrn_reflns_Laue_measured_fraction_max 0.999
_diffrn_reflns_limit_h_max 24
_diffrn_reflns_limit_h_min -22
_diffrn_reflns_limit_k_max 7
_diffrn_reflns_limit_k_min -10
_diffrn_reflns_limit_l_max 19
_diffrn_reflns_limit_l_min -24
_diffrn_reflns_number 44246
_diffrn_reflns_point_group_measured_fraction_full 1.000
_diffrn_reflns_point_group_measured_fraction_max 0.999
_diffrn_reflns_theta_full 25.242
_diffrn_reflns_theta_max 28.401
_diffrn_reflns_theta_min 1.959
_exptl_absorpt_coefficient_mu 0.118
_exptl_absorpt_correction_T_max 0.7457
_exptl_absorpt_correction_T_min 0.5648
_exptl_absorpt_correction_type multi-scan
_exptl_absorpt_process_details
;
 SADABS 2016/2: Krause, L., Herbst-Irmer, R., Sheldrick G.M. & Stalke D.,
 J. Appl. Cryst. 48 (2015) 3-10
;
_exptl_crystal_colour yellow
_exptl_crystal_density_diffrn 1.201
_exptl_crystal_description block
_exptl_crystal_F_000 952
_exptl_crystal_size_max 0.29
_exptl_crystal_size_mid 0.20
_exptl_crystal_size_min 0.12
_refine_diff_density_max 0.380
_refine_diff_density_min -0.448
_refine_diff_density_rms 0.066
_refine_ls_extinction_method none
_refine_ls_goodness_of_fit_ref 0.993
_refine_ls_hydrogen_treatment constr
_refine_ls_matrix_type full
_refine_ls_number_parameters 296
_refine_ls_number_reflns 6144
_refine_ls_number_restraints 0
_refine_ls_restrained_S_all 0.993
_refine_ls_R_factor_all 0.1056
_refine_ls_R_factor_gt 0.0592
_refine_ls_shift/su_max 0.000
_refine_ls_shift/su_mean 0.000
_refine_ls_structure_factor_coef Fsqd
_refine_ls_weighting_details 'w=1/[\s^2^(Fo^2^)+(0.0859P)^2^+0.4204P] where P=(Fo^2^+2Fc^2^)/3'
_refine_ls_weighting_scheme calc
_refine_ls_wR_factor_gt 0.1460
_refine_ls_wR_factor_ref 0.1782
_reflns_Friedel_coverage 0.000
_reflns_number_gt 3868
_reflns_number_total 6144
_reflns_threshold_expression 'I > 2\s(I)'
_cod_data_source_file c8ob01924j2.cif
_cod_data_source_block NRM-4147_a
_cod_depositor_comments 'Adding full bibliography for 7156402--7156404.cif.'
_cod_database_code 7156404
_shelx_shelxl_version_number 2016/6
_shelx_space_group_comment
;
The symmetry employed for this shelxl refinement is uniquely defined
by the following loop, which should always be used as a source of
symmetry information in preference to the above space-group names.
They are only intended as comments.
;

loop_
_space_group_symop_operation_xyz
'x, y, z'
'-x+1/2, y+1/2, -z+1/2'
'-x, -y, -z'
'x-1/2, -y-1/2, z-1/2'

loop_
_atom_site_label
_atom_site_type_symbol
_atom_site_fract_x
_atom_site_fract_y
_atom_site_fract_z
_atom_site_U_iso_or_equiv
_atom_site_adp_type
_atom_site_occupancy
_atom_site_site_symmetry_order
_atom_site_calc_flag
_atom_site_refinement_flags_posn
_atom_site_refinement_flags_adp
Si01 Si 0.42039(4) 0.75474(7) 0.17136(3) 0.02187(17) Uani 1 1 d . .
N1 N 0.54521(11) 0.7401(2) 0.32399(10) 0.0222(4) Uani 1 1 d . .
N2 N 0.45855(11) 0.6627(2) 0.41474(10) 0.0246(4) Uani 1 1 d . .
O1 O 0.64736(11) 0.7664(2) 0.43868(10) 0.0453(5) Uani 1 1 d . .
C7 C 0.61284(12) 0.4455(3) 0.28980(12) 0.0216(5) Uani 1 1 d . .
C11 C 0.50636(12) 0.8760(3) 0.34929(12) 0.0217(4) Uani 1 1 d . .
C16 C 0.46056(12) 0.8307(3) 0.39401(12) 0.0213(4) Uani 1 1 d . .
C9 C 0.50555(13) 0.6548(3) 0.25380(12) 0.0215(4) Uani 1 1 d . .
C2 C 0.65259(13) 0.5362(3) 0.35698(12) 0.0233(5) Uani 1 1 d . .
C8 C 0.53884(13) 0.5098(3) 0.23899(13) 0.0237(5) Uani 1 1 d . .
H8 H 0.512381 0.449452 0.193766 0.028 Uiso 1 1 calc R U
C15 C 0.41947(13) 0.9636(3) 0.41592(12) 0.0239(5) Uani 1 1 d . .
C6 C 0.64821(13) 0.2961(3) 0.27395(13) 0.0261(5) Uani 1 1 d . .
H6 H 0.622369 0.234774 0.228846 0.031 Uiso 1 1 calc R U
C26 C 0.33795(13) 0.8370(3) 0.20174(13) 0.0255(5) Uani 1 1 d . .
H26 H 0.361193 0.926424 0.240550 0.031 Uiso 1 1 calc R U
C1 C 0.61687(14) 0.6884(3) 0.37765(13) 0.0282(5) Uani 1 1 d . .
C12 C 0.51476(14) 1.0435(3) 0.33203(13) 0.0268(5) Uani 1 1 d . .
H12 H 0.547629 1.071302 0.305309 0.032 Uiso 1 1 calc R U
C20 C 0.46833(14) 0.9418(3) 0.13792(13) 0.0287(5) Uani 1 1 d . .
H20 H 0.471550 1.036882 0.173676 0.034 Uiso 1 1 calc R U
C14 C 0.42676(13) 1.1353(3) 0.39416(13) 0.0284(5) Uani 1 1 d . .
H14 H 0.398753 1.222158 0.407319 0.034 Uiso 1 1 calc R U
C5 C 0.71977(14) 0.2391(3) 0.32342(14) 0.0273(5) Uani 1 1 d . .
C4 C 0.75949(14) 0.3348(3) 0.38961(14) 0.0295(5) Uani 1 1 d . .
H4 H 0.808845 0.299032 0.422689 0.035 Uiso 1 1 calc R U
C13 C 0.47398(14) 1.1752(3) 0.35438(14) 0.0298(5) Uani 1 1 d . .
H13 H 0.479501 1.289128 0.341828 0.036 Uiso 1 1 calc R U
C3 C 0.72653(14) 0.4818(3) 0.40666(13) 0.0299(5) Uani 1 1 d . .
H3 H 0.753455 0.544439 0.451071 0.036 Uiso 1 1 calc R U
C17 C 0.37369(14) 0.9162(3) 0.45986(13) 0.0303(5) Uani 1 1 d . .
H17 H 0.345105 0.998805 0.474890 0.036 Uiso 1 1 calc R U
C19 C 0.41591(14) 0.6274(3) 0.45687(13) 0.0284(5) Uani 1 1 d . .
H19 H 0.414929 0.513879 0.472452 0.034 Uiso 1 1 calc R U
C21 C 0.55284(15) 0.9048(3) 0.14426(15) 0.0359(6) Uani 1 1 d . .
H21A H 0.553529 0.805883 0.113476 0.054 Uiso 1 1 calc R U
H21B H 0.584710 0.882708 0.197247 0.054 Uiso 1 1 calc R U
H21C H 0.573363 1.002543 0.126029 0.054 Uiso 1 1 calc R U
C18 C 0.37175(14) 0.7488(3) 0.48005(13) 0.0310(5) Uani 1 1 d . .
H18 H 0.341616 0.714994 0.508782 0.037 Uiso 1 1 calc R U
C23 C 0.37834(15) 0.5934(3) 0.09015(14) 0.0334(6) Uani 1 1 d . .
H23 H 0.331423 0.650942 0.054494 0.040 Uiso 1 1 calc R U
C27 C 0.27185(15) 0.9243(3) 0.13613(14) 0.0355(6) Uani 1 1 d . .
H27A H 0.251492 0.845876 0.093566 0.053 Uiso 1 1 calc R U
H27B H 0.292026 1.025004 0.119602 0.053 Uiso 1 1 calc R U
H27C H 0.230512 0.957017 0.154023 0.053 Uiso 1 1 calc R U
C28 C 0.30342(15) 0.7031(3) 0.24066(15) 0.0364(6) Uani 1 1 d . .
H28A H 0.276680 0.760202 0.270015 0.055 Uiso 1 1 calc R U
H28B H 0.344999 0.633007 0.274495 0.055 Uiso 1 1 calc R U
H28C H 0.266843 0.631760 0.201971 0.055 Uiso 1 1 calc R U
C22 C 0.42168(16) 1.0106(3) 0.05717(14) 0.0394(6) Uani 1 1 d . .
H22A H 0.448260 1.108797 0.046690 0.059 Uiso 1 1 calc R U
H22B H 0.369997 1.043775 0.054499 0.059 Uiso 1 1 calc R U
H22C H 0.417472 0.922527 0.019590 0.059 Uiso 1 1 calc R U
C24 C 0.42647(18) 0.5506(4) 0.03985(15) 0.0448(7) Uani 1 1 d . .
H24A H 0.471818 0.484287 0.069375 0.067 Uiso 1 1 calc R U
H24B H 0.443094 0.655321 0.022877 0.067 Uiso 1 1 calc R U
H24C H 0.394707 0.485175 -0.004273 0.067 Uiso 1 1 calc R U
C10 C 0.75568(17) 0.0760(3) 0.30706(17) 0.0446(7) Uani 1 1 d . .
H10A H 0.745726 -0.016907 0.336440 0.067 Uiso 1 1 calc R U
H10B H 0.811421 0.091252 0.321356 0.067 Uiso 1 1 calc R U
H10C H 0.732784 0.049608 0.252956 0.067 Uiso 1 1 calc R U
C25 C 0.34612(17) 0.4273(3) 0.11245(18) 0.0473(7) Uani 1 1 d . .
H25A H 0.318055 0.362882 0.066623 0.071 Uiso 1 1 calc R U
H25B H 0.311154 0.455772 0.138947 0.071 Uiso 1 1 calc R U
H25C H 0.388988 0.359473 0.145717 0.071 Uiso 1 1 calc R U

loop_
_atom_site_aniso_label
_atom_site_aniso_U_11
_atom_site_aniso_U_22
_atom_site_aniso_U_33
_atom_site_aniso_U_23
_atom_site_aniso_U_13
_atom_site_aniso_U_12
Si01 0.0216(3) 0.0217(3) 0.0211(3) -0.0011(2) 0.0062(3) 0.0013(2)
N1 0.0234(10) 0.0213(9) 0.0214(9) -0.0025(8) 0.0075(8) 0.0042(7)
N2 0.0252(10) 0.0219(9) 0.0235(9) -0.0003(8) 0.0051(8) 0.0018(7)
O1 0.0378(11) 0.0523(11) 0.0322(9) -0.0201(9) -0.0039(8) 0.0193(9)
C7 0.0211(11) 0.0208(10) 0.0265(11) 0.0024(9) 0.0129(10) -0.0007(8)
C11 0.0200(11) 0.0224(10) 0.0198(10) -0.0025(9) 0.0036(9) 0.0040(8)
C16 0.0194(11) 0.0211(10) 0.0197(10) -0.0042(9) 0.0025(9) 0.0024(8)
C9 0.0209(11) 0.0211(10) 0.0225(10) -0.0003(9) 0.0077(9) -0.0022(8)
C2 0.0214(11) 0.0252(11) 0.0237(11) -0.0001(9) 0.0086(9) 0.0029(9)
C8 0.0245(12) 0.0213(10) 0.0249(11) -0.0020(9) 0.0086(10) -0.0017(9)
C15 0.0191(11) 0.0260(11) 0.0222(11) -0.0067(9) 0.0024(9) 0.0027(9)
C6 0.0267(13) 0.0217(10) 0.0318(12) -0.0020(9) 0.0128(10) -0.0012(9)
C26 0.0227(12) 0.0272(11) 0.0249(11) -0.0030(9) 0.0066(10) 0.0006(9)
C1 0.0252(13) 0.0320(12) 0.0253(11) -0.0033(10) 0.0066(10) 0.0070(10)
C12 0.0254(12) 0.0265(11) 0.0249(11) -0.0014(9) 0.0048(10) -0.0014(9)
C20 0.0340(14) 0.0272(11) 0.0258(11) -0.0004(10) 0.0119(11) -0.0002(10)
C14 0.0239(12) 0.0216(10) 0.0327(12) -0.0077(10) 0.0017(10) 0.0045(9)
C5 0.0269(12) 0.0232(11) 0.0371(13) 0.0021(10) 0.0177(11) 0.0033(9)
C4 0.0249(13) 0.0331(12) 0.0318(12) 0.0051(10) 0.0119(11) 0.0085(10)
C13 0.0272(13) 0.0209(11) 0.0338(13) -0.0009(10) 0.0018(11) 0.0017(9)
C3 0.0286(13) 0.0361(13) 0.0240(11) -0.0032(10) 0.0082(10) 0.0067(10)
C17 0.0231(12) 0.0368(13) 0.0287(12) -0.0113(11) 0.0067(10) 0.0030(10)
C19 0.0262(13) 0.0310(12) 0.0244(11) 0.0027(10) 0.0046(10) -0.0001(10)
C21 0.0360(15) 0.0393(14) 0.0363(14) 0.0013(12) 0.0178(12) -0.0076(11)
C18 0.0267(13) 0.0407(14) 0.0268(12) -0.0021(11) 0.0110(11) -0.0020(10)
C23 0.0316(14) 0.0323(13) 0.0298(12) -0.0073(11) 0.0034(11) 0.0036(10)
C27 0.0287(14) 0.0451(15) 0.0325(13) 0.0023(11) 0.0107(11) 0.0111(11)
C28 0.0317(14) 0.0433(14) 0.0361(14) 0.0033(12) 0.0143(12) -0.0037(11)
C22 0.0426(16) 0.0396(14) 0.0348(13) 0.0089(12) 0.0126(12) 0.0009(12)
C24 0.0583(19) 0.0424(15) 0.0334(14) -0.0133(12) 0.0160(14) -0.0002(13)
C10 0.0403(16) 0.0345(14) 0.0548(17) -0.0099(13) 0.0120(14) 0.0115(12)
C25 0.0382(16) 0.0414(15) 0.0642(19) -0.0214(14) 0.0208(15) -0.0111(12)

loop_
_atom_type_symbol
_atom_type_description
_atom_type_scat_dispersion_real
_atom_type_scat_dispersion_imag
_atom_type_scat_source
C C 0.0033 0.0016 'International Tables Vol C Tables 4.2.6.8 and 6.1.1.4'
H H 0.0000 0.0000 'International Tables Vol C Tables 4.2.6.8 and 6.1.1.4'
N N 0.0061 0.0033 'International Tables Vol C Tables 4.2.6.8 and 6.1.1.4'
O O 0.0106 0.0060 'International Tables Vol C Tables 4.2.6.8 and 6.1.1.4'
Si Si 0.0817 0.0704 'International Tables Vol C Tables 4.2.6.8 and 6.1.1.4'

loop_
_geom_angle_atom_site_label_1
_geom_angle_atom_site_label_2
_geom_angle_atom_site_label_3
_geom_angle
C26 Si01 C23 108.81(11)
C26 Si01 C9 113.69(10)
C23 Si01 C9 110.32(10)
C26 Si01 C20 110.12(10)
C23 Si01 C20 110.23(11)
C9 Si01 C20 103.58(10)
C1 N1 C9 124.44(17)
C1 N1 C11 115.11(17)
C9 N1 C11 119.86(17)
C19 N2 C16 116.64(19)
C2 C7 C6 118.4(2)
C2 C7 C8 118.57(19)
C6 C7 C8 123.0(2)
C12 C11 C16 120.99(19)
C12 C11 N1 120.90(19)
C16 C11 N1 118.09(18)
N2 C16 C11 118.92(18)
N2 C16 C15 123.03(19)
C11 C16 C15 118.04(19)
C8 C9 N1 117.48(19)
C8 C9 Si01 118.07(16)
N1 C9 Si01 123.27(15)
C7 C2 C3 120.4(2)
C7 C2 C1 120.5(2)
C3 C2 C1 119.0(2)
C9 C8 C7 122.9(2)
C9 C8 H8 118.6
C7 C8 H8 118.6
C17 C15 C14 123.2(2)
C17 C15 C16 117.3(2)
C14 C15 C16 119.4(2)
C5 C6 C7 121.5(2)
C5 C6 H6 119.2
C7 C6 H6 119.2
C28 C26 C27 109.8(2)
C28 C26 Si01 114.64(16)
C27 C26 Si01 113.23(15)
C28 C26 H26 106.2
C27 C26 H26 106.2
Si01 C26 H26 106.2
O1 C1 N1 121.1(2)
O1 C1 C2 122.9(2)
N1 C1 C2 115.97(19)
C11 C12 C13 120.5(2)
C11 C12 H12 119.7
C13 C12 H12 119.7
C22 C20 C21 109.29(19)
C22 C20 Si01 115.24(17)
C21 C20 Si01 113.42(16)
C22 C20 H20 106.0
C21 C20 H20 106.0
Si01 C20 H20 106.0
C13 C14 C15 121.0(2)
C13 C14 H14 119.5
C15 C14 H14 119.5
C6 C5 C4 119.0(2)
C6 C5 C10 121.0(2)
C4 C5 C10 120.0(2)
C3 C4 C5 120.9(2)
C3 C4 H4 119.6
C5 C4 H4 119.6
C14 C13 C12 119.9(2)
C14 C13 H13 120.0
C12 C13 H13 120.0
C4 C3 C2 119.7(2)
C4 C3 H3 120.1
C2 C3 H3 120.1
C18 C17 C15 119.3(2)
C18 C17 H17 120.3
C15 C17 H17 120.3
N2 C19 C18 124.7(2)
N2 C19 H19 117.7
C18 C19 H19 117.7
C20 C21 H21A 109.5
C20 C21 H21B 109.5
H21A C21 H21B 109.5
C20 C21 H21C 109.5
H21A C21 H21C 109.5
H21B C21 H21C 109.5
C17 C18 C19 119.0(2)
C17 C18 H18 120.5
C19 C18 H18 120.5
C24 C23 C25 109.9(2)
C24 C23 Si01 118.18(18)
C25 C23 Si01 115.20(18)
C24 C23 H23 103.9
C25 C23 H23 103.9
Si01 C23 H23 103.9
C26 C27 H27A 109.5
C26 C27 H27B 109.5
H27A C27 H27B 109.5
C26 C27 H27C 109.5
H27A C27 H27C 109.5
H27B C27 H27C 109.5
C26 C28 H28A 109.5
C26 C28 H28B 109.5
H28A C28 H28B 109.5
C26 C28 H28C 109.5
H28A C28 H28C 109.5
H28B C28 H28C 109.5
C20 C22 H22A 109.5
C20 C22 H22B 109.5
H22A C22 H22B 109.5
C20 C22 H22C 109.5
H22A C22 H22C 109.5
H22B C22 H22C 109.5
C23 C24 H24A 109.5
C23 C24 H24B 109.5
H24A C24 H24B 109.5
C23 C24 H24C 109.5
H24A C24 H24C 109.5
H24B C24 H24C 109.5
C5 C10 H10A 109.5
C5 C10 H10B 109.5
H10A C10 H10B 109.5
C5 C10 H10C 109.5
H10A C10 H10C 109.5
H10B C10 H10C 109.5
C23 C25 H25A 109.5
C23 C25 H25B 109.5
H25A C25 H25B 109.5
C23 C25 H25C 109.5
H25A C25 H25C 109.5
H25B C25 H25C 109.5

loop_
_geom_bond_atom_site_label_1
_geom_bond_atom_site_label_2
_geom_bond_distance
Si01 C26 1.895(2)
Si01 C23 1.896(2)
Si01 C9 1.908(2)
Si01 C20 1.910(2)
N1 C1 1.386(3)
N1 C9 1.407(3)
N1 C11 1.441(3)
N2 C19 1.314(3)
N2 C16 1.365(3)
O1 C1 1.227(3)
C7 C2 1.387(3)
C7 C6 1.409(3)
C7 C8 1.428(3)
C11 C12 1.361(3)
C11 C16 1.417(3)
C16 C15 1.418(3)
C9 C8 1.353(3)
C2 C3 1.396(3)
C2 C1 1.465(3)
C8 H8 0.9300
C15 C17 1.409(3)
C15 C14 1.413(3)
C6 C5 1.370(3)
C6 H6 0.9300
C26 C28 1.525(3)
C26 C27 1.528(3)
C26 H26 0.9800
C12 C13 1.411(3)
C12 H12 0.9300
C20 C22 1.528(3)
C20 C21 1.529(3)
C20 H20 0.9800
C14 C13 1.356(3)
C14 H14 0.9300
C5 C4 1.394(3)
C5 C10 1.506(3)
C4 C3 1.379(3)
C4 H4 0.9300
C13 H13 0.9300
C3 H3 0.9300
C17 C18 1.357(3)
C17 H17 0.9300
C19 C18 1.404(3)
C19 H19 0.9300
C21 H21A 0.9600
C21 H21B 0.9600
C21 H21C 0.9600
C18 H18 0.9300
C23 C24 1.530(3)
C23 C25 1.535(4)
C23 H23 0.9800
C27 H27A 0.9600
C27 H27B 0.9600
C27 H27C 0.9600
C28 H28A 0.9600
C28 H28B 0.9600
C28 H28C 0.9600
C22 H22A 0.9600
C22 H22B 0.9600
C22 H22C 0.9600
C24 H24A 0.9600
C24 H24B 0.9600
C24 H24C 0.9600
C10 H10A 0.9600
C10 H10B 0.9600
C10 H10C 0.9600
C25 H25A 0.9600
C25 H25B 0.9600
C25 H25C 0.9600
